data_2005752
loop_
_publ_author_name
'Hasnaoui, A.'
'El Messaoudi, M.'
'Lavergne, J. P.'
'Giorgi, M.'
'Pierrot, M.'

_publ_contact_author
;
     M. Pierrot
     Laboratoire de Cristallochimie
     Facult\'e des Sciences  et Techniques de Saint J\'er\^ome
     Avenue Escadrille Normandie Niemen
     13397 Marseille Cedex 20
     France
;
_publ_section_title
;
 A Strained Tricyclic Product of a Dipolar 1,3-Cycloaddition Reaction
 of Diazepine
;
_journal_issue 12
_journal_name_full 'Acta Crystallographica Section C'
_journal_page_first 3213
_journal_page_last 3215
_journal_paper_doi 10.1107/S0108270196009675
_journal_volume 52
_journal_year 1996
_chemical_formula_sum 'C27 H28 Cl2 N6 O4'
_chemical_formula_weight 571.47
_chemical_name_systematic ' ?'
_space_group_IT_number 14
_space_group_name_Hall '-P 2yn'
_space_group_name_H-M_alt 'P 1 21/n 1'
_symmetry_cell_setting monoclinic
_symmetry_space_group_name_H-M 'P 1 21/n 1'
_atom_type_scat_source International_Tables_for_Xray_Crystallography
_audit_creation_method from_MolEN_master_file_using_cif_in
_cell_angle_alpha 90.0(2)
_cell_angle_beta 94.43(5)
_cell_angle_gamma 90.0(3)
_cell_formula_units_Z 4
_cell_length_a 9.841(1)
_cell_length_b 21.845(2)
_cell_length_c 13.015(3)
_cell_measurement_reflns_used 25
_cell_measurement_temperature 294
_cell_measurement_theta_max 15
_cell_measurement_theta_min 11
_cell_volume 2789.6(8)
_computing_cell_refinement 'CAD-4 Software'
_computing_data_collection 'CAD-4 Software (Enraf-Nonius, 1989)'
_computing_data_reduction 'SDP: BEGIN (Frenz et al., 1985)'
_computing_molecular_graphics 'ORTEPII (Johnson, 1976)'
_computing_publication_material 'MolEN (Fair, 1990)'
_computing_structure_refinement 'SDP: LSFM'
_computing_structure_solution 'MULTAN80 (Main et al., 1980)'
_diffrn_ambient_temperature 294
_diffrn_measurement_device Enraf_Nonius_CAD4
_diffrn_measurement_method \q/2\q
_diffrn_radiation_type MoK\a
_diffrn_radiation_wavelength 0.71073
_diffrn_reflns_av_R_equivalents 0.025
_diffrn_reflns_limit_h_max 11
_diffrn_reflns_limit_h_min -11
_diffrn_reflns_limit_k_max 25
_diffrn_reflns_limit_k_min 0
_diffrn_reflns_limit_l_max 14
_diffrn_reflns_limit_l_min 0
_diffrn_reflns_number 4707
_diffrn_reflns_theta_max 23.98
_diffrn_reflns_theta_min 1.83
_diffrn_standards_decay_% none
_diffrn_standards_interval_count 0
_diffrn_standards_interval_time 120
_diffrn_standards_number 2
_exptl_absorpt_coefficient_mu 0.274
_exptl_absorpt_correction_type none
_exptl_crystal_colour colourless
_exptl_crystal_density_diffrn 1.361
_exptl_crystal_density_meas ?
_exptl_crystal_description prismatic
_exptl_crystal_F_000 1192
_exptl_crystal_size_max 0.40
_exptl_crystal_size_mid 0.35
_exptl_crystal_size_min 0.30
_refine_diff_density_max 0.56
_refine_diff_density_min -0.31
_refine_ls_abs_structure_details
;
?
;
_refine_ls_extinction_method none
_refine_ls_goodness_of_fit_obs 2.885
_refine_ls_hydrogen_treatment 'H atoms: see text'
_refine_ls_matrix_type full
_refine_ls_number_parameters 351
_refine_ls_number_reflns 2742
_refine_ls_number_restraints 0
_refine_ls_R_factor_all 0.144
_refine_ls_R_factor_obs 0.057
_refine_ls_shift/esd_max 0.084
_refine_ls_structure_factor_coef F
_refine_ls_weighting_details 'w = 4Fo^2^/[\s^2^(Fo^2^) + 0.0016Fo^4^]'
_refine_ls_weighting_scheme calc
_refine_ls_wR_factor_obs 0.082
_reflns_number_observed 2742
_reflns_number_total 4351
_reflns_observed_criterion >3\s(I)
_cod_data_source_file cf1108.cif
_cod_data_source_block MALIKA
_cod_depositor_comments
;
The following automatic conversions were performed:

'_exptl_crystal_density_meas' value 'none' was changed to '?' - the
value is perceived as not measured.

Automatic conversion script
Id: cif_fix_values 3008 2015-01-20 13:52:24Z robertas 

The following automatic conversions were performed:

'_refine_ls_weighting_scheme' value '4Fo^2^/[\s^2^(Fo^2^) +
0.0016Fo^4^]' was changed to 'calc'. New tag
'_refine_ls_weighting_details' was created. The value of the new tag
was set to 'w = 4Fo^2^/[\s^2^(Fo^2^) + 0.0016Fo^4^]'.

Automatic conversion script
Id: cif_fix_values 3143 2015-03-26 13:38:13Z robertas 
;
_cod_original_cell_volume 2789(2)
_cod_original_sg_symbol_H-M P21/n
_cod_database_code 2005752

loop_
_space_group_symop_id
_space_group_symop_operation_xyz
1 x,y,z
2 -x+1/2,y+1/2,-z+1/2
3 -x,-y,-z
4 x+1/2,-y+1/2,z+1/2

loop_
_atom_site_aniso_label
_atom_site_aniso_U_11
_atom_site_aniso_U_22
_atom_site_aniso_U_33
_atom_site_aniso_U_12
_atom_site_aniso_U_13
_atom_site_aniso_U_23
CL1 0.0643(6) 0.0778(7) 0.0849(7) -0.0027(6) -0.0240(6) 0.0136(6)
CL2 0.1080(10) 0.0619(7) 0.1660(10) -0.0252(7) -0.0040(10) 0.0258(8)
O1 0.097(2) 0.062(2) 0.061(2) -0.015(2) -0.028(2) 0.0060(10)
O2 0.089(2) 0.085(2) 0.058(2) -0.028(2) -0.016(2) 0.024(2)
O3 0.113(2) 0.047(2) 0.197(3) -0.002(2) -0.069(2) 0.031(2)
O4 0.122(2) 0.074(2) 0.227(3) -0.011(2) -0.117(2) 0.049(2)
N1 0.052(2) 0.066(2) 0.056(2) -0.011(2) -0.012(2) 0.021(2)
N2 0.054(2) 0.069(2) 0.058(2) -0.009(2) -0.009(2) 0.016(2)
N4 0.041(2) 0.049(2) 0.043(2) 0.0010(10) -0.0060(10) 0.0050(10)
N9 0.041(2) 0.040(2) 0.067(2) 0.0040(10) -0.011(2) 0.004(2)
C3 0.049(2) 0.059(2) 0.046(2) -0.003(2) -0.004(2) 0.005(2)
C5 0.041(2) 0.053(2) 0.050(2) -0.001(2) -0.008(2) 0.005(2)
C6 0.046(2) 0.046(2) 0.047(2) 0.001(2) -0.005(2) 0.002(2)
C7 0.053(2) 0.041(2) 0.047(2) 0.001(2) 0.000(2) -0.001(2)
C8 0.038(2) 0.046(2) 0.049(2) 0.000(2) -0.003(2) -0.002(2)
N10 0.050(2) 0.048(2) 0.079(2) 0.004(2) -0.016(2) 0.008(2)
C11 0.057(2) 0.039(2) 0.085(3) 0.006(2) -0.011(2) 0.004(2)
N12 0.058(2) 0.046(2) 0.078(2) -0.002(2) -0.017(2) 0.007(2)
C13 0.058(2) 0.045(2) 0.062(2) 0.007(2) -0.004(2) -0.006(2)
C14 0.038(2) 0.057(2) 0.055(2) 0.000(2) -0.006(2) 0.005(2)
C15 0.058(2) 0.070(3) 0.066(2) -0.011(2) -0.010(2) 0.012(2)
C16 0.062(3) 0.069(3) 0.078(3) -0.012(2) -0.015(2) 0.012(2)
C17 0.043(2) 0.063(2) 0.064(2) 0.004(2) -0.010(2) -0.012(2)
C18 0.052(2) 0.075(3) 0.060(2) -0.002(2) -0.010(2) 0.008(2)
C19 0.056(2) 0.079(3) 0.068(3) -0.012(2) -0.015(2) 0.020(2)
C20 0.046(2) 0.044(2) 0.046(2) -0.001(2) -0.001(2) 0.002(2)
C21 0.050(2) 0.048(2) 0.067(2) 0.003(2) -0.006(2) -0.002(2)
C22 0.064(3) 0.051(2) 0.073(3) -0.001(2) -0.002(2) -0.006(2)
C23 0.070(3) 0.046(2) 0.071(3) -0.013(2) -0.001(2) -0.008(2)
C24 0.054(2) 0.062(3) 0.099(3) -0.012(2) -0.010(2) 0.000(3)
C25 0.046(2) 0.054(2) 0.077(3) -0.006(2) -0.006(2) 0.003(2)
C26 0.049(2) 0.075(3) 0.067(2) 0.016(2) 0.001(2) 0.002(2)
C28 0.060(2) 0.065(3) 0.050(2) -0.003(2) -0.006(2) 0.008(2)
C30 0.128(4) 0.115(4) 0.128(4) -0.016(4) -0.048(3) 0.060(3)
C31 0.081(3) 0.055(3) 0.134(4) 0.001(2) -0.041(3) 0.021(3)
C29 0.133(4) 0.105(4) 0.059(3) -0.026(3) -0.020(3) 0.036(3)
C27 0.063(2) 0.075(3) 0.055(2) -0.002(2) 0.009(2) 0.001(2)
C32 0.162(6) 0.153(7) 0.161(6) 0.019(6) 0.010(6) 0.009(5)

loop_
_atom_site_label
_atom_site_fract_x
_atom_site_fract_y
_atom_site_fract_z
_atom_site_U_iso_or_equiv
_atom_site_thermal_displace_type
_atom_site_calc_flag
Cl1 0.1166(1) 0.08994(5) 0.13430(9) 0.0772(3) Uani ?
Cl2 1.2353(2) 0.47309(6) 0.5388(1) 0.1129(5) Uani ?
O1 0.9027(3) 0.1829(1) 0.6659(2) 0.0749(9) Uani ?
O2 0.7669(3) 0.1004(1) 0.6644(2) 0.0785(9) Uani ?
O3 1.1539(4) 0.0222(1) 0.5605(3) 0.123(1) Uani ?
O4 1.2888(4) 0.0994(2) 0.6130(3) 0.148(1) Uani ?
N1 0.6032(3) 0.1700(2) 0.3914(2) 0.0589(9) Uani ?
N2 0.6366(3) 0.1413(2) 0.4836(2) 0.061(1) Uani ?
N4 0.7949(3) 0.2164(1) 0.4642(2) 0.0446(8) Uani ?
N9 1.0442(3) 0.2197(1) 0.4570(2) 0.0503(9) Uani ?
C3 0.7464(4) 0.1673(2) 0.5228(3) 0.052(1) Uani ?
C5 0.6779(4) 0.2304(2) 0.3903(3) 0.049(1) Uani ?
C6 0.7438(3) 0.2478(2) 0.2951(3) 0.047(1) Uani ?
C7 0.8763(4) 0.2382(2) 0.3040(3) 0.047(1) Uani ?
C8 0.9141(3) 0.2026(2) 0.4028(3) 0.045(1) Uani ?
N10 1.1300(3) 0.1775(1) 0.5077(3) 0.060(1) Uani ?
C11 1.0940(4) 0.1212(2) 0.5065(3) 0.061(1) Uani ?
N12 0.9774(3) 0.0988(1) 0.4578(3) 0.062(1) Uani ?
C13 0.9231(4) 0.1352(2) 0.3715(3) 0.056(1) Uani ?
C14 0.4841(4) 0.1529(2) 0.3335(3) 0.050(1) Uani ?
C15 0.4120(4) 0.1024(2) 0.3615(3) 0.065(1) Uani ?
C16 0.2978(4) 0.0830(2) 0.3011(4) 0.071(1) Uani ?
C17 0.2576(4) 0.1151(2) 0.2126(3) 0.057(1) Uani ?
C18 0.3260(4) 0.1661(2) 0.1852(3) 0.063(1) Uani ?
C19 0.4401(4) 0.1849(2) 0.2460(3) 0.069(1) Uani ?
C20 1.0855(4) 0.2811(2) 0.4762(3) 0.046(1) Uani ?
C21 0.9963(4) 0.3297(2) 0.4654(3) 0.056(1) Uani ?
C22 1.0418(4) 0.3892(2) 0.4862(3) 0.063(1) Uani ?
C23 1.1758(4) 0.3989(2) 0.5168(3) 0.063(1) Uani ?
C24 1.2654(4) 0.3510(2) 0.5273(4) 0.072(1) Uani ?
C25 1.2213(4) 0.2925(2) 0.5070(3) 0.060(1) Uani ?
C26 0.5883(4) 0.2807(2) 0.4302(3) 0.064(1) Uani ?
C28 0.8150(4) 0.1517(2) 0.6250(3) 0.059(1) Uani ?
C30 0.9622(7) 0.0625(3) 0.7752(5) 0.127(2) Uani ?
C31 1.1820(5) 0.0757(2) 0.5636(4) 0.093(2) Uani ?
C29 0.8209(6) 0.0863(2) 0.7701(4) 0.100(2) Uani ?
C27 0.9789(4) 0.2541(2) 0.2289(3) 0.064(1) Uani ?
C32 1.4161(8) 0.0489(4) 0.6479(7) 0.159(3) Uani ?
C332 1.358(1) 0.0529(5) 0.7387(9) 0.160(4) Uiso ?
C331 1.451(3) 0.051(1) 0.738(2) 0.143(9) Uiso ?
H18 0.2935 0.1901 0.1207 0.0823 Uiso calc
H19 0.4923 0.2228 0.2256 0.0895 Uiso calc
H16 0.2442 0.0456 0.3220 0.0924 Uiso calc
H15 0.4431 0.0790 0.4269 0.0850 Uiso calc
H21 0.8962 0.3221 0.4423 0.0722 Uiso calc
H22 0.9756 0.4251 0.4786 0.0818 Uiso calc
H24 1.3654 0.3588 0.5504 0.0940 Uiso calc
H25 1.2888 0.2571 0.5145 0.0773 Uiso calc
H12 0.9470 0.0619 0.4707 0.0805 Uiso calc
H6 0.6923 0.2651 0.2306 0.0610 Uiso calc
H131 0.9852 0.1313 0.3127 0.0723 Uiso calc
H132 0.8279 0.1197 0.3477 0.0723 Uiso calc
H291 0.7601 0.0542 0.8000 0.1306 Uiso calc
H292 0.8199 0.1253 0.8131 0.1306 Uiso calc
H261 0.5466 0.2659 0.4950 0.0830 Uiso calc
H262 0.6461 0.3187 0.4470 0.0830 Uiso calc
H263 0.5126 0.2912 0.3751 0.0830 Uiso calc
H271 0.9322 0.2778 0.1686 0.0835 Uiso calc
H272 1.0540 0.2803 0.2648 0.0835 Uiso calc
H273 1.0203 0.2149 0.2023 0.0835 Uiso calc
H301 0.9940 0.0536 0.8503 0.1638 Uiso calc
H302 0.9645 0.0233 0.7333 0.1638 Uiso calc
H303 1.0243 0.0944 0.7464 0.1638 Uiso calc

loop_
_geom_angle_atom_site_label_1
_geom_angle_atom_site_label_2
_geom_angle_atom_site_label_3
_geom_angle
_geom_angle_publ_flag
C28 O2 C29 115.0(3) ?
C31 O4 C32 115.1(4) ?
N2 N1 C5 108.9(3) yes
N2 N1 C14 119.0(3) ?
C5 N1 C14 128.2(3) ?
N1 N2 C3 106.4(3) yes
C3 N4 C5 103.3(3) yes
C3 N4 C8 116.3(3) ?
C5 N4 C8 107.3(3) yes
C8 N9 N10 122.7(3) yes
C8 N9 C20 123.7(3) ?
N10 N9 C20 113.0(3) ?
N2 C3 N4 115.2(3) yes
N2 C3 C28 124.2(4) ?
N4 C3 C28 120.4(3) ?
N1 C5 N4 99.7(3) yes
N1 C5 C6 118.3(3) ?
N1 C5 C26 109.3(3) ?
N4 C5 C6 103.2(3) yes
N4 C5 C26 111.7(3) ?
C6 C5 C26 113.5(3) ?
C5 C6 C7 112.2(3) yes
C6 C7 C8 109.3(3) yes
C6 C7 C27 128.2(3) ?
C8 C7 C27 122.3(3) ?
N4 C8 N9 112.5(3) ?
N4 C8 C7 101.4(3) yes
N4 C8 C13 113.5(3) ?
N9 C8 C7 115.1(3) ?
N9 C8 C13 107.9(3) yes
C7 C8 C13 106.3(3) ?
N9 N10 C11 118.5(3) yes
N10 C11 N12 125.1(4) yes
N10 C11 C31 119.3(4) ?
N12 C11 C31 115.6(3) ?
C11 N12 C13 114.4(3) yes
C8 C13 N12 110.4(3) yes
N1 C14 C15 120.1(3) ?
N1 C14 C19 120.5(4) ?
C15 C14 C19 119.3(3) ?
C14 C15 C16 120.5(4) ?
C15 C16 C17 118.9(4) ?
CL1 C17 C16 119.3(3) ?
CL1 C17 C18 119.4(3) ?
C16 C17 C18 121.2(4) ?
C17 C18 C19 119.2(4) ?
C14 C19 C18 120.7(4) ?
N9 C20 C21 122.6(3) ?
N9 C20 C25 118.6(3) ?
C21 C20 C25 118.8(3) ?
C20 C21 C22 120.4(3) ?
C21 C22 C23 119.4(4) ?
CL2 C23 C22 119.9(3) ?
CL2 C23 C24 119.4(3) ?
C22 C23 C24 120.7(4) ?
C23 C24 C25 120.1(4) ?
C20 C25 C24 120.6(4) ?
O1 C28 O2 125.1(4) ?
O1 C28 C3 122.2(4) ?
O2 C28 C3 112.7(3) ?
O3 C31 O4 125.5(5) ?
O3 C31 C11 120.9(4) ?
O4 C31 C11 113.6(4) ?
O2 C29 C30 112.7(4) ?
O4 C32 C332 80.8(7) ?
O4 C32 C331 113.0(10) ?
C332 C32 C331 42.0(10) ?

loop_
_geom_bond_atom_site_label_1
_geom_bond_atom_site_label_2
_geom_bond_distance
_geom_bond_publ_flag
CL1 C17 1.746(4) ?
CL2 C23 1.739(4) ?
O1 C28 1.192(5) ?
O2 C28 1.335(5) ?
O2 C29 1.469(5) ?
O3 C31 1.201(6) ?
O4 C31 1.298(6) ?
O4 C32 1.704(9) ?
N1 N2 1.372(4) yes
N1 C5 1.510(5) yes
N1 C14 1.394(5) yes
N2 C3 1.290(5) yes
N4 C3 1.420(5) yes
N4 C5 1.474(4) yes
N4 C8 1.500(5) yes
N9 C8 1.462(4) yes
N9 N10 1.382(4) yes
N9 C20 1.418(5) yes
C3 C28 1.484(5) yes
C5 C6 1.491(5) yes
C5 C26 1.527(6) ?
C6 C7 1.316(5) yes
C7 C8 1.525(5) yes
C7 C27 1.499(6) yes
C8 C13 1.532(5) yes
N10 C11 1.280(5) yes
C11 N12 1.359(5) yes
C11 C31 1.480(6) yes
N12 C13 1.445(5) yes
C14 C15 1.375(6) ?
C14 C19 1.378(6) ?
C15 C16 1.387(6) ?
C16 C17 1.381(6) ?
C17 C18 1.362(6) ?
C18 C19 1.385(6) ?
C20 C21 1.379(5) ?
C20 C25 1.388(5) ?
C21 C22 1.394(6) ?
C22 C23 1.364(6) ?
C23 C24 1.369(6) ?
C24 C25 1.368(6) ?
C30 C29 1.481(9) ?
C32 C332 1.36(2) ?
C32 C331 1.20(3) ?

loop_
_geom_torsion_atom_site_label_1
_geom_torsion_atom_site_label_2
_geom_torsion_atom_site_label_3
_geom_torsion_atom_site_label_4
_geom_torsion
_geom_torsion_publ_flag
N1 N2 C3 N4 2.0(4) yes
C8 N9 N10 C11 0.4(5) yes
N9 N10 C11 N12 0.8(6) yes
N4 C5 C6 C7 7.5(4) yes
C5 C6 C7 C8 9.2(4) yes
